data_1008809
loop_
_publ_author_name
'Levy, D'
'Barbier, J'

_publ_section_title
;
A new structural family: M10n-2 Ge3n+1 O16n with M = (Co, Mg) and (Ni,
Mg)
;
_journal_coden_ASTM JSSCBI
_journal_name_full 'Journal of Solid State Chemistry'
_journal_page_first 9
_journal_page_last 19
_journal_paper_doi 10.1006/jssc.1997.7252
_journal_volume 130
_journal_year 1997
_chemical_formula_structural '(Co14.86 Mg9.14) Ge8 O40'
_chemical_formula_sum 'Co14.86 Ge8 Mg9.14 O40'
_chemical_name_systematic
;
Cobalt magnesium germanium oxide (14.86/9.14/8/40)
;
_space_group_IT_number 62
_symmetry_cell_setting orthorhombic
_symmetry_Int_Tables_number 62
_symmetry_space_group_name_Hall '-P 2ac 2n'
_symmetry_space_group_name_H-M 'P n m a'
_cell_angle_alpha 90
_cell_angle_beta 90
_cell_angle_gamma 90
_cell_formula_units_Z 2
_cell_length_a 10.193(2)
_cell_length_b 5.941(1)
_cell_length_c 24.200(5)
_cell_volume 1465.5
_refine_ls_R_factor_all 0.045
_cod_database_code 1008809

loop_
_symmetry_equiv_pos_as_xyz
x,y,z
1/2+x,1/2-y,1/2-z
-x,1/2+y,-z
1/2-x,-y,1/2+z
-x,-y,-z
1/2-x,1/2+y,1/2+z
x,1/2-y,z
1/2+x,y,1/2-z

loop_
_atom_site_label
_atom_site_type_symbol
_atom_site_symmetry_multiplicity
_atom_site_Wyckoff_symbol
_atom_site_fract_x
_atom_site_fract_y
_atom_site_fract_z
_atom_site_occupancy
_atom_site_attached_hydrogens
_atom_site_calc_flag
Ge1 Ge4+ 4 c 0.5809(1) 0.25 0.3257(1) 1. 0 d
Ge2 Ge4+ 4 c 0.4130(1) 0.75 0.5236(1) 1. 0 d
Ge3 Ge4+ 4 c 0.7598(1) 0.75 0.2886(1) 1. 0 d
Ge4 Ge4+ 4 c 0.0831(1) 0.25 0.3982(1) 1. 0 d
Co1 Co2+ 4 c 0.2557(1) 0.25 0.4977(1) 0.693 0 d
Mg1 Mg2+ 4 c 0.2557(1) 0.25 0.4977(1) 0.307 0 d
Co2 Co2+ 4 c 0.9066(1) 0.25 0.2940(1) 0.31 0 d
Mg2 Mg2+ 4 c 0.9066(1) 0.25 0.2940(1) 0.69 0 d
Co3 Co2+ 8 d 0.6669(1) 0.0055(1) 0.2018(1) 0.72 0 d
Mg3 Mg2+ 8 d 0.6669(1) 0.0055(1) 0.2018(1) 0.28 0 d
Co4 Co2+ 4 c 0.5622(1) 0.25 0.7030(1) 0.416 0 d
Mg4 Mg2+ 4 c 0.5622(1) 0.25 0.7030(1) 0.584 0 d
Co5 Co2+ 4 c 0.0840(1) 0.75 0.3982(1) 0.871 0 d
Mg5 Mg2+ 4 c 0.0840(1) 0.75 0.3982(1) 0.129 0 d
Co6 Co2+ 8 d 0.3381(1) 0.0036(1) 0.3998(1) 0.668 0 d
Mg6 Mg2+ 8 d 0.3381(1) 0.0036(1) 0.3998(1) 0.332 0 d
Co7 Co2+ 4 b 0. 0. 0.5 0.809 0 d
Mg7 Mg2+ 4 b 0. 0. 0.5 0.191 0 d
Co8 Co2+ 8 d 0.8306(1) 0.0111(1) 0.4013(1) 0.531 0 d
Mg8 Mg2+ 8 d 0.8306(1) 0.0111(1) 0.4013(1) 0.469 0 d
Co9 Co2+ 4 c 0.5813(1) 0.75 0.4039(1) 0.493 0 d
Mg9 Mg2+ 4 c 0.5813(1) 0.75 0.4039(1) 0.507 0 d
O1 O2- 4 c 0.5795(3) 0.25 0.2525(1) 1. 0 d
O2 O2- 8 d 0.5038(2) 0.0015(3) 0.3499(1) 1. 0 d
O3 O2- 4 c 0.4161(2) 0.75 0.4505(1) 1. 0 d
O4 O2- 8 d 0.3329(2) 0.9947(3) 0.5476(1) 1. 0 d
O5 O2- 8 d 0.8340(2) 0.9763(4) 0.2546(1) 1. 0 d
O6 O2- 8 d 0.0061(2) 0.0277(3) 0.3534(1) 1. 0 d
O7 O2- 4 c 0.7517(3) 0.75 0.3593(1) 1. 0 d
O8 O2- 4 c 0.2353(3) 0.25 0.3531(1) 1. 0 d
O9 O2- 4 c 0.2565(2) 0.75 0.3487(1) 1. 0 d
O10 O2- 4 c 0.3933(2) 0.25 0.7452(1) 1. 0 d
O11 O2- 4 c 0.0853(2) 0.25 0.5490(1) 1. 0 d
O12 O2- 4 c -0.0669(2) 0.25 0.4446(1) 1. 0 d
O13 O2- 4 c 0.7458(2) 0.25 0.3488(1) 1. 0 d
O14 O2- 4 c 0.5759(2) 0.75 0.5498(1) 1. 0 d
O15 O2- 8 d 0.1601(2) 0.0266(3) 0.4434(1) 1. 0 d

loop_
_atom_type_symbol
_atom_type_oxidation_number
Ge4+ 4.000
Co2+ 2.000
Mg2+ 2.000
O2- -2.000
